data_4516805
loop_
_publ_author_name
'Cao, Jinbao'
'Siefker, David'
'Chan, Brandon A.'
'Yu, Tianyi'
'Lu, Lu'
'Saputra, Mirza A.'
'Fronczek, Frank R.'
'Xie, Weiwei'
'Zhang, Donghui'

_publ_section_title
;
 Interfacial Ring-Opening Polymerization of Amino-Acid-Derived
 N-Thiocarboxyanhydrides Toward Well-Defined Polypeptides
;
_journal_issue 8
_journal_name_full 'ACS Macro Letters'
_journal_page_first 836
_journal_paper_doi 10.1021/acsmacrolett.7b00411
_journal_volume 6
_journal_year 2017
_chemical_absolute_configuration rmad
_chemical_formula_moiety 'C7 H11 N O2 S'
_chemical_formula_sum 'C7 H11 N O2 S'
_chemical_formula_weight 173.23
_space_group_crystal_system orthorhombic
_space_group_IT_number 18
_space_group_name_Hall 'P 2 2ab'
_space_group_name_H-M_alt 'P 21 21 2'
_atom_sites_solution_hydrogens mixed
_audit_creation_method SHELXL-2014/7
_cell_angle_alpha 90
_cell_angle_beta 90
_cell_angle_gamma 90
_cell_formula_units_Z 8
_cell_length_a 13.2424(9)
_cell_length_b 23.4593(18)
_cell_length_c 5.5565(4)
_cell_measurement_reflns_used 1428
_cell_measurement_temperature 90.0(5)
_cell_measurement_theta_max 22.70
_cell_measurement_theta_min 3.03
_cell_volume 1726.2(2)
_computing_cell_refinement 'Bruker SAINT'
_computing_data_collection 'Bruker APEX3'
_computing_data_reduction 'Bruker SAINT'
_computing_structure_refinement 'SHELXL-2014/7 (Sheldrick, 2014)'
_computing_structure_solution 'SHELXS-97 (Sheldrick, 2008)'
_diffrn_ambient_temperature 90.0(5)
_diffrn_measured_fraction_theta_full 0.999
_diffrn_measured_fraction_theta_max 0.998
_diffrn_measurement_device_type 'Bruker Kappa APEX-II DUO'
_diffrn_measurement_method '\f and \w scans'
_diffrn_radiation_monochromator 'TRIUMPH curved graphite'
_diffrn_radiation_source 'fine-focus sealed tube'
_diffrn_radiation_type MoK\a
_diffrn_radiation_wavelength 0.71073
_diffrn_reflns_av_R_equivalents 0.0621
_diffrn_reflns_av_unetI/netI 0.0782
_diffrn_reflns_Laue_measured_fraction_full 0.999
_diffrn_reflns_Laue_measured_fraction_max 0.998
_diffrn_reflns_limit_h_max 16
_diffrn_reflns_limit_h_min -16
_diffrn_reflns_limit_k_max 27
_diffrn_reflns_limit_k_min -28
_diffrn_reflns_limit_l_max 6
_diffrn_reflns_limit_l_min -5
_diffrn_reflns_number 9114
_diffrn_reflns_point_group_measured_fraction_full 1.000
_diffrn_reflns_point_group_measured_fraction_max 0.998
_diffrn_reflns_theta_full 25.000
_diffrn_reflns_theta_max 25.710
_diffrn_reflns_theta_min 1.766
_exptl_absorpt_coefficient_mu 0.326
_exptl_absorpt_correction_T_max 0.990
_exptl_absorpt_correction_T_min 0.842
_exptl_absorpt_correction_type multi-scan
_exptl_absorpt_process_details 'SADABS (Sheldrick, 2004)'
_exptl_crystal_colour colourless
_exptl_crystal_density_diffrn 1.333
_exptl_crystal_description needle
_exptl_crystal_F_000 736
_exptl_crystal_size_max 0.760
_exptl_crystal_size_mid 0.040
_exptl_crystal_size_min 0.030
_refine_diff_density_max 0.264
_refine_diff_density_min -0.322
_refine_diff_density_rms 0.058
_refine_ls_abs_structure_details
;
 Flack x determined using 849 quotients [(I+)-(I-)]/[(I+)+(I-)]
 (Parsons, Flack and Wagner, Acta Cryst. B69 (2013) 249-259).
;
_refine_ls_abs_structure_Flack 0.13(7)
_refine_ls_extinction_method none
_refine_ls_goodness_of_fit_ref 1.017
_refine_ls_hydrogen_treatment mixed
_refine_ls_matrix_type full
_refine_ls_number_parameters 209
_refine_ls_number_reflns 3290
_refine_ls_number_restraints 2
_refine_ls_restrained_S_all 1.016
_refine_ls_R_factor_all 0.0702
_refine_ls_R_factor_gt 0.0449
_refine_ls_shift/su_max 0.000
_refine_ls_shift/su_mean 0.000
_refine_ls_structure_factor_coef Fsqd
_refine_ls_weighting_details 'w=1/[\s^2^(Fo^2^)+(0.0367P)^2^+0.1040P] where P=(Fo^2^+2Fc^2^)/3'
_refine_ls_weighting_scheme calc
_refine_ls_wR_factor_gt 0.0833
_refine_ls_wR_factor_ref 0.0911
_reflns_Friedel_coverage 0.701
_reflns_Friedel_fraction_full 1.000
_reflns_Friedel_fraction_max 0.998
_reflns_number_gt 2527
_reflns_number_total 3290
_reflns_threshold_expression 'I > 2\s(I)'
_cod_data_source_file mz7b00411_si_004.cif
_cod_data_source_block JCao3
_cod_database_code 4516805
_shelx_shelxl_version_number 2014/7
_shelx_space_group_comment
;
The symmetry employed for this shelxl refinement is uniquely defined
by the following loop, which should always be used as a source of
symmetry information in preference to the above space-group names.
They are only intended as comments.
;
_shelx_estimated_absorpt_t_min 0.790
_shelx_estimated_absorpt_t_max 0.990

loop_
_space_group_symop_operation_xyz
'x, y, z'
'-x, -y, z'
'-x+1/2, y+1/2, -z'
'x+1/2, -y+1/2, -z'

loop_
_atom_site_label
_atom_site_type_symbol
_atom_site_fract_x
_atom_site_fract_y
_atom_site_fract_z
_atom_site_U_iso_or_equiv
_atom_site_adp_type
_atom_site_occupancy
_atom_site_site_symmetry_order
_atom_site_calc_flag
_atom_site_refinement_flags_posn
_atom_site_refinement_flags_adp
S1 S 0.50870(8) 0.78020(5) -0.2839(2) 0.0212(3) Uani 1 1 d . .
O1 O 0.4169(2) 0.72420(13) 0.0663(5) 0.0210(7) Uani 1 1 d . .
O2 O 0.5228(2) 0.88742(15) -0.4278(6) 0.0275(8) Uani 1 1 d . .
N1 N 0.3814(3) 0.81912(17) 0.0264(7) 0.0215(9) Uani 1 1 d D .
H1N H 0.334(3) 0.817(2) 0.115(7) 0.026 Uiso 1 1 d D U
C1 C 0.4269(3) 0.7707(2) -0.0326(7) 0.0191(11) Uani 1 1 d . .
C2 C 0.4824(3) 0.8544(2) -0.2960(9) 0.0235(10) Uani 1 1 d . .
C3 C 0.3960(3) 0.8693(2) -0.1239(8) 0.0239(12) Uani 1 1 d . .
H3 H 0.3334 0.8755 -0.2209 0.029 Uiso 1 1 calc R U
C4 C 0.4163(3) 0.9225(2) 0.0225(8) 0.0222(11) Uani 1 1 d . .
H4A H 0.4364 0.9537 -0.0875 0.027 Uiso 1 1 calc R U
H4B H 0.4736 0.9151 0.1328 0.027 Uiso 1 1 calc R U
C5 C 0.3243(4) 0.9420(2) 0.1715(9) 0.0274(12) Uani 1 1 d . .
H5 H 0.3026 0.9096 0.2766 0.033 Uiso 1 1 calc R U
C6 C 0.3538(4) 0.9916(2) 0.3307(9) 0.0357(13) Uani 1 1 d . .
H6A H 0.3701 1.0247 0.2303 0.054 Uiso 1 1 calc R U
H6B H 0.4130 0.9811 0.4269 0.054 Uiso 1 1 calc R U
H6C H 0.2975 1.0010 0.4379 0.054 Uiso 1 1 calc R U
C7 C 0.2362(4) 0.9587(3) 0.0123(10) 0.0486(17) Uani 1 1 d . .
H7A H 0.1812 0.9736 0.1123 0.073 Uiso 1 1 calc R U
H7B H 0.2126 0.9253 -0.0769 0.073 Uiso 1 1 calc R U
H7C H 0.2579 0.9882 -0.1014 0.073 Uiso 1 1 calc R U
S2 S 0.16898(8) 0.74288(5) 0.7997(2) 0.0204(3) Uani 1 1 d . .
O3 O 0.2547(2) 0.80393(13) 0.4543(6) 0.0206(7) Uani 1 1 d . .
O4 O 0.1700(2) 0.63487(14) 0.9407(6) 0.0277(8) Uani 1 1 d . .
N2 N 0.2824(3) 0.70761(17) 0.4537(7) 0.0187(9) Uani 1 1 d D .
H2N H 0.329(3) 0.709(2) 0.353(7) 0.022 Uiso 1 1 d D U
C8 C 0.2447(3) 0.7560(2) 0.5359(8) 0.0181(10) Uani 1 1 d . .
C9 C 0.1975(3) 0.66852(19) 0.7912(9) 0.0196(10) Uani 1 1 d . .
C10 C 0.2645(3) 0.65406(19) 0.5768(8) 0.0195(11) Uani 1 1 d . .
H10 H 0.2273 0.6276 0.4668 0.023 Uiso 1 1 calc R U
C11 C 0.3612(3) 0.6252(2) 0.6630(8) 0.0188(11) Uani 1 1 d . .
H11A H 0.3430 0.5884 0.7386 0.023 Uiso 1 1 calc R U
H11B H 0.3921 0.6494 0.7892 0.023 Uiso 1 1 calc R U
C12 C 0.4405(3) 0.6140(2) 0.4693(9) 0.0264(12) Uani 1 1 d . .
H12 H 0.4555 0.6507 0.3850 0.032 Uiso 1 1 calc R U
C13 C 0.5377(3) 0.5927(2) 0.5897(10) 0.0365(14) Uani 1 1 d . .
H13A H 0.5226 0.5589 0.6869 0.055 Uiso 1 1 calc R U
H13B H 0.5651 0.6227 0.6934 0.055 Uiso 1 1 calc R U
H13C H 0.5874 0.5829 0.4658 0.055 Uiso 1 1 calc R U
C14 C 0.4031(4) 0.5709(2) 0.2836(9) 0.0383(14) Uani 1 1 d . .
H14A H 0.3887 0.5345 0.3635 0.058 Uiso 1 1 calc R U
H14B H 0.4553 0.5651 0.1608 0.058 Uiso 1 1 calc R U
H14C H 0.3415 0.5853 0.2074 0.058 Uiso 1 1 calc R U

loop_
_atom_site_aniso_label
_atom_site_aniso_U_11
_atom_site_aniso_U_22
_atom_site_aniso_U_33
_atom_site_aniso_U_23
_atom_site_aniso_U_13
_atom_site_aniso_U_12
S1 0.0205(6) 0.0321(7) 0.0109(5) 0.0001(5) 0.0032(5) -0.0005(5)
O1 0.0260(17) 0.0217(19) 0.0153(16) 0.0011(15) 0.0018(14) -0.0040(15)
O2 0.0273(19) 0.037(2) 0.0177(18) 0.0111(16) 0.0066(15) 0.0000(16)
N1 0.022(2) 0.024(2) 0.019(2) 0.0000(18) 0.0096(18) 0.0008(19)
C1 0.015(2) 0.032(3) 0.011(2) 0.002(2) -0.0027(19) -0.001(2)
C2 0.025(2) 0.036(3) 0.010(2) 0.002(2) -0.004(2) -0.001(2)
C3 0.024(3) 0.032(3) 0.016(3) 0.002(2) 0.005(2) 0.001(2)
C4 0.027(3) 0.027(3) 0.013(2) 0.004(2) -0.001(2) -0.001(2)
C5 0.030(3) 0.029(3) 0.023(3) 0.007(2) 0.011(2) 0.004(2)
C6 0.040(3) 0.038(3) 0.030(3) 0.000(3) 0.009(2) 0.007(2)
C7 0.033(3) 0.079(5) 0.034(4) -0.016(3) 0.002(3) 0.006(3)
S2 0.0204(5) 0.0278(7) 0.0130(5) 0.0009(5) 0.0033(5) 0.0003(5)
O3 0.0194(16) 0.025(2) 0.0177(17) 0.0042(15) 0.0042(14) 0.0014(14)
O4 0.0327(19) 0.030(2) 0.0203(18) 0.0001(15) 0.0093(17) -0.0023(17)
N2 0.019(2) 0.023(2) 0.014(2) 0.0008(18) 0.0051(16) 0.0024(18)
C8 0.010(2) 0.030(3) 0.014(2) 0.004(2) -0.0013(18) 0.001(2)
C9 0.022(2) 0.025(3) 0.011(2) -0.001(2) -0.001(2) -0.0039(19)
C10 0.025(3) 0.024(3) 0.009(2) 0.000(2) 0.005(2) -0.003(2)
C11 0.020(2) 0.021(3) 0.016(3) -0.0019(19) 0.0003(19) 0.0006(19)
C12 0.024(3) 0.028(3) 0.026(3) 0.008(2) 0.009(2) 0.005(2)
C13 0.026(3) 0.036(3) 0.047(4) 0.004(3) 0.001(3) 0.004(2)
C14 0.046(3) 0.053(4) 0.016(3) -0.001(3) 0.000(3) 0.021(3)

loop_
_atom_type_symbol
_atom_type_description
_atom_type_scat_dispersion_real
_atom_type_scat_dispersion_imag
_atom_type_scat_source
C C 0.0033 0.0016 'International Tables Vol C Tables 4.2.6.8 and 6.1.1.4'
H H 0.0000 0.0000 'International Tables Vol C Tables 4.2.6.8 and 6.1.1.4'
N N 0.0061 0.0033 'International Tables Vol C Tables 4.2.6.8 and 6.1.1.4'
O O 0.0106 0.0060 'International Tables Vol C Tables 4.2.6.8 and 6.1.1.4'
S S 0.1246 0.1234 'International Tables Vol C Tables 4.2.6.8 and 6.1.1.4'

loop_
_geom_angle_atom_site_label_1
_geom_angle_atom_site_label_2
_geom_angle_atom_site_label_3
_geom_angle
C2 S1 C1 91.9(2)
C1 N1 C3 119.4(4)
C1 N1 H1N 117(4)
C3 N1 H1N 120(4)
O1 C1 N1 126.9(4)
O1 C1 S1 121.8(3)
N1 C1 S1 111.2(3)
O2 C2 C3 124.8(4)
O2 C2 S1 124.9(4)
C3 C2 S1 110.3(3)
N1 C3 C4 112.4(4)
N1 C3 C2 105.8(4)
C4 C3 C2 113.0(4)
N1 C3 H3 108.5
C4 C3 H3 108.5
C2 C3 H3 108.5
C3 C4 C5 113.1(4)
C3 C4 H4A 109.0
C5 C4 H4A 109.0
C3 C4 H4B 109.0
C5 C4 H4B 109.0
H4A C4 H4B 107.8
C6 C5 C7 109.9(4)
C6 C5 C4 109.7(4)
C7 C5 C4 111.8(4)
C6 C5 H5 108.4
C7 C5 H5 108.4
C4 C5 H5 108.4
C5 C6 H6A 109.5
C5 C6 H6B 109.5
H6A C6 H6B 109.5
C5 C6 H6C 109.5
H6A C6 H6C 109.5
H6B C6 H6C 109.5
C5 C7 H7A 109.5
C5 C7 H7B 109.5
H7A C7 H7B 109.5
C5 C7 H7C 109.5
H7A C7 H7C 109.5
H7B C7 H7C 109.5
C9 S2 C8 91.6(2)
C8 N2 C10 121.3(4)
C8 N2 H2N 118(3)
C10 N2 H2N 118(3)
O3 C8 N2 128.5(4)
O3 C8 S2 121.4(4)
N2 C8 S2 110.1(4)
O4 C9 C10 124.8(4)
O4 C9 S2 124.0(4)
C10 C9 S2 111.2(3)
N2 C10 C9 105.7(4)
N2 C10 C11 113.2(4)
C9 C10 C11 110.0(4)
N2 C10 H10 109.3
C9 C10 H10 109.3
C11 C10 H10 109.3
C10 C11 C12 115.6(4)
C10 C11 H11A 108.4
C12 C11 H11A 108.4
C10 C11 H11B 108.4
C12 C11 H11B 108.4
H11A C11 H11B 107.4
C11 C12 C14 111.6(4)
C11 C12 C13 109.0(4)
C14 C12 C13 110.5(4)
C11 C12 H12 108.5
C14 C12 H12 108.5
C13 C12 H12 108.5
C12 C13 H13A 109.5
C12 C13 H13B 109.5
H13A C13 H13B 109.5
C12 C13 H13C 109.5
H13A C13 H13C 109.5
H13B C13 H13C 109.5
C12 C14 H14A 109.5
C12 C14 H14B 109.5
H14A C14 H14B 109.5
C12 C14 H14C 109.5
H14A C14 H14C 109.5
H14B C14 H14C 109.5

loop_
_geom_bond_atom_site_label_1
_geom_bond_atom_site_label_2
_geom_bond_distance
S1 C2 1.777(5)
S1 C1 1.781(4)
O1 C1 1.228(5)
O2 C2 1.192(5)
N1 C1 1.327(6)
N1 C3 1.457(6)
N1 H1N 0.80(2)
C2 C3 1.532(6)
C3 C4 1.513(6)
C3 H3 1.0000
C4 C5 1.542(6)
C4 H4A 0.9900
C4 H4B 0.9900
C5 C6 1.513(7)
C5 C7 1.516(7)
C5 H5 1.0000
C6 H6A 0.9800
C6 H6B 0.9800
C6 H6C 0.9800
C7 H7A 0.9800
C7 H7B 0.9800
C7 H7C 0.9800
S2 C9 1.785(5)
S2 C8 1.803(5)
O3 C8 1.219(5)
O4 C9 1.202(5)
N2 C8 1.322(6)
N2 C10 1.450(6)
N2 H2N 0.83(2)
C9 C10 1.524(6)
C10 C11 1.526(6)
C10 H10 1.0000
C11 C12 1.526(6)
C11 H11A 0.9900
C11 H11B 0.9900
C12 C14 1.527(7)
C12 C13 1.534(6)
C12 H12 1.0000
C13 H13A 0.9800
C13 H13B 0.9800
C13 H13C 0.9800
C14 H14A 0.9800
C14 H14B 0.9800
C14 H14C 0.9800

loop_
_geom_hbond_atom_site_label_D
_geom_hbond_atom_site_label_H
_geom_hbond_atom_site_label_A
_geom_hbond_distance_DH
_geom_hbond_distance_HA
_geom_hbond_distance_DA
_geom_hbond_angle_DHA
N1 H1N O3 0.80(2) 2.18(3) 2.932(5) 156(5)
N2 H2N O1 0.83(2) 2.01(3) 2.821(5) 166(5)

loop_
_geom_torsion_atom_site_label_1
_geom_torsion_atom_site_label_2
_geom_torsion_atom_site_label_3
_geom_torsion_atom_site_label_4
_geom_torsion
C3 N1 C1 O1 -174.9(4)
C3 N1 C1 S1 5.1(5)
C2 S1 C1 O1 -177.4(4)
C2 S1 C1 N1 2.6(3)
C1 S1 C2 O2 174.7(4)
C1 S1 C2 C3 -8.8(3)
C1 N1 C3 C4 -135.1(4)
C1 N1 C3 C2 -11.3(5)
O2 C2 C3 N1 -171.3(4)
S1 C2 C3 N1 12.2(4)
O2 C2 C3 C4 -47.9(6)
S1 C2 C3 C4 135.6(4)
N1 C3 C4 C5 -67.7(5)
C2 C3 C4 C5 172.6(4)
C3 C4 C5 C6 174.4(4)
C3 C4 C5 C7 -63.4(6)
C10 N2 C8 O3 178.8(4)
C10 N2 C8 S2 -2.4(5)
C9 S2 C8 O3 -179.0(4)
C9 S2 C8 N2 2.1(3)
C8 S2 C9 O4 176.1(4)
C8 S2 C9 C10 -1.4(3)
C8 N2 C10 C9 1.2(5)
C8 N2 C10 C11 -119.3(4)
O4 C9 C10 N2 -177.0(4)
S2 C9 C10 N2 0.5(4)
O4 C9 C10 C11 -54.4(6)
S2 C9 C10 C11 123.1(3)
N2 C10 C11 C12 -55.8(5)
C9 C10 C11 C12 -173.9(4)
C10 C11 C12 C14 -65.3(5)
C10 C11 C12 C13 172.3(4)
